data_1506930
loop_
_publ_author_name
'Rastegar, Majid F.'
'Todd, Erin K.'
'Tang, Hongding'
'Wang, Zhi Yuan'

_publ_section_title
;
 A new class of near-infrared electrochromic oxamide-based dinuclear
 ruthenium complexes.
;
_journal_issue 24
_journal_name_full 'Organic letters'
_journal_page_first 4519
_journal_page_last 4522
_journal_paper_doi 10.1021/ol048021b
_journal_volume 6
_journal_year 2004
_chemical_formula_sum 'C60 H54 F12 N10 O4 P2 Ru2'
_chemical_formula_weight 1471.21
_chemical_name_systematic
; 
 ? 
;
_space_group_IT_number 13
_symmetry_cell_setting monoclinic
_symmetry_space_group_name_Hall '-P 2yac'
_symmetry_space_group_name_H-M 'P 1 2/n 1'
_atom_sites_solution_hydrogens geom
_atom_sites_solution_primary direct
_atom_sites_solution_secondary difmap
_audit_creation_method SHELXL-97
_cell_angle_alpha 90.00
_cell_angle_beta 95.192(4)
_cell_angle_gamma 90.00
_cell_formula_units_Z 2
_cell_length_a 11.413(3)
_cell_length_b 12.631(3)
_cell_length_c 22.655(5)
_cell_measurement_reflns_used 945
_cell_measurement_temperature 207(2)
_cell_measurement_theta_max 25.91
_cell_measurement_theta_min 2.52
_cell_volume 3252.5(14)
_computing_cell_refinement 'Bruker SMART'
_computing_data_collection 'Bruker SMART'
_computing_data_reduction 'Bruker SAINT'
_computing_molecular_graphics 'Bruker SHELXTL'
_computing_publication_material 'Bruker SHELXTL'
_computing_structure_refinement 'SHELXL-97 (Sheldrick, 1997)'
_computing_structure_solution 'SHELXS-97 (Sheldrick, 1990)'
_diffrn_ambient_temperature 207(2)
_diffrn_measured_fraction_theta_full 0.991
_diffrn_measured_fraction_theta_max 0.991
_diffrn_measurement_device_type 'CCD area detector'
_diffrn_measurement_method 'phi and omega scans'
_diffrn_radiation_monochromator graphite
_diffrn_radiation_source 'fine-focus sealed tube'
_diffrn_radiation_type MoK\a
_diffrn_radiation_wavelength 0.71073
_diffrn_reflns_av_R_equivalents 0.0439
_diffrn_reflns_av_sigmaI/netI 0.0495
_diffrn_reflns_limit_h_max 14
_diffrn_reflns_limit_h_min -14
_diffrn_reflns_limit_k_max 15
_diffrn_reflns_limit_k_min -15
_diffrn_reflns_limit_l_max 27
_diffrn_reflns_limit_l_min -24
_diffrn_reflns_number 21541
_diffrn_reflns_theta_full 26.02
_diffrn_reflns_theta_max 26.02
_diffrn_reflns_theta_min 1.61
_exptl_absorpt_coefficient_mu 0.601
_exptl_absorpt_correction_T_max 0.8893
_exptl_absorpt_correction_T_min 0.7453
_exptl_absorpt_correction_type multi-scan
_exptl_absorpt_process_details 'SADABS, Bruker (2000)'
_exptl_crystal_colour black
_exptl_crystal_density_diffrn 1.502
_exptl_crystal_density_method 'not measured'
_exptl_crystal_description plate
_exptl_crystal_F_000 1484
_exptl_crystal_size_max 0.52
_exptl_crystal_size_mid 0.44
_exptl_crystal_size_min 0.20
_refine_diff_density_max 1.032
_refine_diff_density_min -1.408
_refine_diff_density_rms 0.108
_refine_ls_extinction_method none
_refine_ls_goodness_of_fit_ref 1.208
_refine_ls_hydrogen_treatment mixed
_refine_ls_matrix_type full
_refine_ls_number_parameters 489
_refine_ls_number_reflns 6333
_refine_ls_number_restraints 161
_refine_ls_restrained_S_all 1.203
_refine_ls_R_factor_all 0.0930
_refine_ls_R_factor_gt 0.0672
_refine_ls_shift/su_max 0.000
_refine_ls_shift/su_mean 0.000
_refine_ls_structure_factor_coef Fsqd
_refine_ls_weighting_details 'calc w=1/[\s^2^(Fo^2^)+(0.0526P)^2^+9.5351P] where P=(Fo^2^+2Fc^2^)/3'
_refine_ls_weighting_scheme calc
_refine_ls_wR_factor_gt 0.1482
_refine_ls_wR_factor_ref 0.1559
_reflns_number_gt 4824
_reflns_number_total 6333
_reflns_threshold_expression >2sigma(I)
_cod_data_source_file ol048021bsi20040928_113610.cif
_cod_data_source_block cu402b
_cod_depositor_comments
;
The following automatic conversions were performed:

'_symmetry_cell_setting' value 'Monoclinic' changed to 'monoclinic'
according to /home/saulius/struct/CIF-dictionaries/cif_core.dic
dictionary named 'cif_core.dic' version 2.4.1 from
2010-06-29.

'_exptl_absorpt_correction_type' value 'Multi-Scan'
changed to 'multi-scan' according to
/home/saulius/struct/CIF-dictionaries/cif_core.dic dictionary named
'cif_core.dic' version 2.4.1 from 2010-06-29.

Automatic conversion script
Id: cif_fix_values 1715 2011-07-08 13:25:40Z adriana 
;
_cod_original_cell_volume 3252.6(13)
_cod_original_sg_symbol_H-M P2/n
_cod_database_code 1506930

loop_
_symmetry_equiv_pos_as_xyz
'x, y, z'
'-x+1/2, y, -z+1/2'
'-x, -y, -z'
'x-1/2, -y, z-1/2'

loop_
_atom_site_label
_atom_site_type_symbol
_atom_site_fract_x
_atom_site_fract_y
_atom_site_fract_z
_atom_site_U_iso_or_equiv
_atom_site_adp_type
_atom_site_occupancy
_atom_site_symmetry_multiplicity
_atom_site_calc_flag
_atom_site_refinement_flags
_atom_site_disorder_assembly
_atom_site_disorder_group
Ru1 Ru 0.59302(3) 0.67014(4) 0.83700(2) 0.02828(15) Uani 1 1 d . . .
O2 O 0.9058(3) 0.6673(3) 0.75612(16) 0.0354(9) Uani 1 1 d . . .
C3 C 0.8020(4) 0.6705(4) 0.7729(2) 0.0291(11) Uiso 1 1 d . . .
N4 N 0.7740(3) 0.6731(4) 0.82752(19) 0.0300(10) Uani 1 1 d . . .
C5 C 0.8667(4) 0.6626(5) 0.8748(3) 0.0378(13) Uani 1 1 d . . .
C6 C 0.9236(5) 0.5666(6) 0.8835(3) 0.0484(16) Uani 1 1 d . . .
H6 H 0.9029 0.5087 0.8586 0.058 Uiso 1 1 calc R . .
C7 C 1.0123(6) 0.5569(8) 0.9298(3) 0.067(2) Uani 1 1 d . . .
H7 H 1.0514 0.4920 0.9365 0.081 Uiso 1 1 calc R . .
C8 C 1.0420(7) 0.6412(9) 0.9650(4) 0.078(3) Uani 1 1 d . . .
H8 H 1.1029 0.6346 0.9956 0.093 Uiso 1 1 calc R . .
C9 C 0.9846(7) 0.7355(8) 0.9565(3) 0.075(3) Uani 1 1 d . . .
H9 H 1.0060 0.7933 0.9813 0.091 Uiso 1 1 calc R . .
C10 C 0.8943(6) 0.7464(6) 0.9112(3) 0.0542(18) Uani 1 1 d . . .
H10 H 0.8532 0.8106 0.9058 0.065 Uiso 1 1 calc R . .
N11 N 0.6122(4) 0.5115(4) 0.8475(2) 0.0362(11) Uani 1 1 d . . .
C12 C 0.6109(5) 0.4396(5) 0.8024(3) 0.0473(16) Uani 1 1 d . . .
H12 H 0.5938 0.4628 0.7632 0.057 Uiso 1 1 calc R . .
C13 C 0.6341(7) 0.3348(6) 0.8131(4) 0.065(2) Uani 1 1 d . . .
H13 H 0.6330 0.2871 0.7812 0.078 Uiso 1 1 calc R . .
C14 C 0.6589(7) 0.2985(6) 0.8701(4) 0.068(2) Uani 1 1 d . . .
H14 H 0.6766 0.2268 0.8775 0.082 Uiso 1 1 calc R . .
C15 C 0.6573(6) 0.3703(6) 0.9166(4) 0.0581(19) Uani 1 1 d . . .
H15 H 0.6714 0.3474 0.9561 0.070 Uiso 1 1 calc R . .
C16 C 0.6349(5) 0.4752(5) 0.9039(3) 0.0398(14) Uani 1 1 d . . .
C17 C 0.6340(5) 0.5594(5) 0.9491(3) 0.0391(14) Uani 1 1 d . . .
C18 C 0.6561(6) 0.5430(6) 1.0095(3) 0.0538(18) Uani 1 1 d . . .
H18 H 0.6741 0.4749 1.0244 0.065 Uiso 1 1 calc R . .
C19 C 0.6514(6) 0.6273(7) 1.0474(3) 0.062(2) Uani 1 1 d . . .
H19 H 0.6671 0.6174 1.0885 0.074 Uiso 1 1 calc R . .
C20 C 0.6239(7) 0.7256(7) 1.0254(3) 0.066(2) Uani 1 1 d . . .
H20 H 0.6187 0.7836 1.0510 0.079 Uiso 1 1 calc R . .
C21 C 0.6036(6) 0.7384(6) 0.9648(3) 0.0508(17) Uani 1 1 d . . .
H21 H 0.5854 0.8064 0.9498 0.061 Uiso 1 1 calc R . .
N22 N 0.6089(4) 0.6579(4) 0.9266(2) 0.0361(11) Uani 1 1 d . . .
N23 N 0.5654(4) 0.8309(4) 0.8286(2) 0.0363(11) Uani 1 1 d . . .
C24 C 0.6483(6) 0.9049(5) 0.8217(3) 0.0459(16) Uani 1 1 d . . .
H24 H 0.7272 0.8832 0.8229 0.055 Uiso 1 1 calc R . .
C25 C 0.6232(6) 1.0105(6) 0.8130(3) 0.060(2) Uani 1 1 d . . .
H25 H 0.6832 1.0594 0.8072 0.072 Uiso 1 1 calc R . .
C26 C 0.5089(8) 1.0426(7) 0.8130(4) 0.080(3) Uani 1 1 d . . .
H26 H 0.4896 1.1148 0.8091 0.096 Uiso 1 1 calc R . .
C27 C 0.4232(7) 0.9696(6) 0.8188(4) 0.067(2) Uani 1 1 d . . .
H27 H 0.3442 0.9912 0.8178 0.080 Uiso 1 1 calc R . .
C28 C 0.4515(5) 0.8632(5) 0.8262(3) 0.0417(15) Uani 1 1 d . . .
C29 C 0.3662(5) 0.7769(5) 0.8298(3) 0.0407(14) Uani 1 1 d . . .
C30 C 0.2440(5) 0.7924(6) 0.8262(3) 0.0518(18) Uani 1 1 d . . .
H30 H 0.2126 0.8612 0.8244 0.062 Uiso 1 1 calc R . .
C31 C 0.1717(6) 0.7068(7) 0.8253(3) 0.060(2) Uani 1 1 d . . .
H31 H 0.0897 0.7160 0.8235 0.072 Uiso 1 1 calc R . .
C32 C 0.2191(5) 0.6071(7) 0.8268(3) 0.058(2) Uani 1 1 d . . .
H32 H 0.1697 0.5474 0.8247 0.070 Uiso 1 1 calc R . .
C33 C 0.3398(5) 0.5947(6) 0.8316(3) 0.0467(16) Uani 1 1 d . . .
H33 H 0.3717 0.5260 0.8339 0.056 Uiso 1 1 calc R . .
N34 N 0.4131(4) 0.6787(4) 0.8331(2) 0.0347(11) Uani 1 1 d . . .
P35 P 0.7202(4) 1.0636(3) 0.99864(18) 0.0752(13) Uani 0.556(3) 1 d PD . .
F36 F 0.6459(15) 1.0088(14) 1.0407(6) 0.199(8) Uani 0.556(3) 1 d PDU . .
F37 F 0.6745(15) 1.1693(10) 1.0185(6) 0.170(6) Uani 0.556(3) 1 d PDU . .
F38 F 0.8148(15) 1.0676(15) 1.0469(7) 0.215(9) Uani 0.556(3) 1 d PDU . .
F39 F 0.7753(17) 0.9619(10) 0.9795(8) 0.209(9) Uani 0.556(3) 1 d PDU . .
F40 F 0.6143(12) 1.0591(18) 0.9552(7) 0.228(10) Uani 0.556(3) 1 d PDU . .
F41 F 0.7912(7) 1.1287(8) 0.9593(4) 0.095(3) Uani 0.556(3) 1 d PDU . .
P42 P 0.2500 0.2764(3) 0.7500 0.0711(11) Uani 0.888(5) 2 d SPD . .
F43 F 0.2177(18) 0.1734(12) 0.7758(9) 0.132(7) Uani 0.444(3) 1 d PDU . .
F44 F 0.294(2) 0.3189(19) 0.8071(7) 0.167(10) Uani 0.444(3) 1 d PDU . .
F45 F 0.3668(17) 0.2240(17) 0.7410(9) 0.139(10) Uani 0.444(3) 1 d PDU . .
F46 F 0.216(2) 0.2279(18) 0.6853(7) 0.162(10) Uani 0.444(3) 1 d PDU . .
F47 F 0.1271(15) 0.310(2) 0.7487(13) 0.221(16) Uani 0.444(3) 1 d PDU . .
F48 F 0.296(2) 0.3718(11) 0.7174(10) 0.160(9) Uani 0.444(3) 1 d PDU . .
C50 C 0.5466(11) 0.1523(8) 0.6560(5) 0.110(4) Uani 1 1 d D . .
O49 O 0.630(2) 0.1751(19) 0.6934(13) 0.083(5) Uani 0.50(3) 1 d PDU A 1
C51 C 0.504(4) 0.0389(19) 0.651(3) 0.129(12) Uani 0.50(3) 1 d PDU A 1
H51D H 0.5527 -0.0050 0.6785 0.193 Uiso 0.50(3) 1 calc PR A 1
H51E H 0.5104 0.0138 0.6108 0.193 Uiso 0.50(3) 1 calc PR A 1
H51F H 0.4231 0.0351 0.6600 0.193 Uiso 0.50(3) 1 calc PR A 1
C52 C 0.479(2) 0.2364(14) 0.6215(14) 0.131(11) Uani 0.50(3) 1 d PDU A 1
H52G H 0.4164 0.2040 0.5957 0.196 Uiso 0.50(3) 1 calc PR A 1
H52H H 0.5309 0.2752 0.5979 0.196 Uiso 0.50(3) 1 calc PR A 1
H52I H 0.4447 0.2845 0.6486 0.196 Uiso 0.50(3) 1 calc PR A 1
O49B O 0.634(3) 0.1405(11) 0.6924(18) 0.085(7) Uani 0.35(3) 1 d PRDU A 2
C51B C 0.5216(18) 0.2586(18) 0.628(2) 0.099(11) Uani 0.35(3) 1 d PRDU A 2
H51A H 0.5853 0.3069 0.6402 0.148 Uiso 0.35(3) 1 calc PR A 2
H51B H 0.4485 0.2862 0.6406 0.148 Uiso 0.35(3) 1 calc PR A 2
H51C H 0.5147 0.2514 0.5852 0.148 Uiso 0.35(3) 1 calc PR A 2
C52B C 0.465(5) 0.062(3) 0.640(4) 0.141(19) Uani 0.35(3) 1 d PDU A 2
H52A H 0.4992 -0.0034 0.6559 0.211 Uiso 0.35(3) 1 calc PR A 2
H52B H 0.4515 0.0564 0.5972 0.211 Uiso 0.35(3) 1 calc PR A 2
H52C H 0.3902 0.0741 0.6564 0.211 Uiso 0.35(3) 1 calc PR A 2

loop_
_atom_site_aniso_label
_atom_site_aniso_U_11
_atom_site_aniso_U_22
_atom_site_aniso_U_33
_atom_site_aniso_U_23
_atom_site_aniso_U_13
_atom_site_aniso_U_12
Ru1 0.0191(2) 0.0361(2) 0.0302(2) 0.0022(2) 0.00558(15) -0.0004(2)
O2 0.0188(16) 0.053(2) 0.034(2) 0.003(2) 0.0019(15) 0.0019(18)
N4 0.0196(19) 0.042(3) 0.028(2) -0.002(2) 0.0005(17) -0.003(2)
C5 0.023(3) 0.056(4) 0.035(3) 0.005(3) 0.006(2) -0.007(3)
C6 0.037(3) 0.064(4) 0.045(4) 0.013(3) 0.007(3) 0.003(3)
C7 0.043(4) 0.107(7) 0.051(5) 0.029(5) 0.000(3) 0.022(4)
C8 0.044(4) 0.140(9) 0.046(5) 0.016(5) -0.015(4) -0.007(5)
C9 0.060(5) 0.112(8) 0.050(5) -0.009(5) -0.014(4) -0.020(5)
C10 0.044(4) 0.069(5) 0.047(4) -0.001(4) -0.006(3) -0.005(3)
N11 0.025(2) 0.039(3) 0.045(3) -0.004(2) 0.006(2) -0.002(2)
C12 0.044(4) 0.046(4) 0.052(4) 0.000(3) 0.004(3) -0.009(3)
C13 0.070(5) 0.041(4) 0.084(6) 0.000(4) 0.001(4) -0.016(4)
C14 0.064(5) 0.034(4) 0.106(7) 0.008(4) 0.006(5) 0.009(3)
C15 0.055(4) 0.051(4) 0.068(5) 0.011(4) 0.007(4) 0.002(3)
C16 0.027(3) 0.042(4) 0.051(4) 0.004(3) 0.005(3) -0.001(2)
C17 0.025(3) 0.047(4) 0.045(4) 0.015(3) 0.006(3) -0.001(3)
C18 0.054(4) 0.063(5) 0.045(4) 0.020(4) 0.002(3) -0.001(3)
C19 0.062(5) 0.090(6) 0.033(4) 0.014(4) 0.001(3) -0.007(4)
C20 0.076(5) 0.079(6) 0.043(4) -0.002(4) 0.012(4) -0.003(4)
C21 0.060(4) 0.053(4) 0.041(4) 0.004(3) 0.011(3) 0.004(3)
N22 0.024(2) 0.052(3) 0.033(3) 0.001(2) 0.0080(19) -0.002(2)
N23 0.030(2) 0.041(3) 0.039(3) 0.001(2) 0.005(2) 0.004(2)
C24 0.038(3) 0.051(4) 0.047(4) 0.006(3) -0.002(3) -0.012(3)
C25 0.057(4) 0.044(4) 0.082(5) 0.027(4) 0.020(4) -0.023(3)
C26 0.075(6) 0.048(5) 0.117(8) 0.004(5) 0.014(5) -0.002(4)
C27 0.057(4) 0.058(5) 0.085(6) 0.006(4) 0.006(4) 0.021(4)
C28 0.034(3) 0.048(4) 0.043(4) 0.001(3) 0.003(3) 0.008(3)
C29 0.027(3) 0.059(4) 0.037(4) -0.002(3) 0.004(2) 0.007(3)
C30 0.027(3) 0.073(5) 0.056(4) 0.000(4) 0.009(3) 0.010(3)
C31 0.024(3) 0.096(6) 0.062(5) 0.000(4) 0.012(3) 0.006(4)
C32 0.028(3) 0.089(6) 0.059(5) -0.002(4) 0.010(3) -0.017(4)
C33 0.033(3) 0.059(4) 0.050(4) 0.003(3) 0.009(3) -0.007(3)
N34 0.026(2) 0.048(3) 0.032(3) 0.000(2) 0.0102(19) -0.003(2)
P35 0.110(3) 0.066(3) 0.046(2) -0.0020(19) -0.005(2) -0.013(2)
F36 0.246(18) 0.233(18) 0.136(12) -0.018(12) 0.109(12) -0.059(15)
F37 0.219(17) 0.145(12) 0.144(12) 0.018(10) 0.009(11) 0.058(11)
F38 0.217(18) 0.24(2) 0.172(15) 0.090(14) -0.062(13) -0.037(15)
F39 0.30(2) 0.102(10) 0.247(19) -0.053(11) 0.155(17) -0.004(12)
F40 0.123(11) 0.38(3) 0.176(15) 0.042(17) -0.007(10) -0.110(15)
F41 0.071(6) 0.120(8) 0.093(7) 0.040(6) -0.004(5) -0.022(5)
P42 0.065(2) 0.0464(19) 0.096(3) 0.000 -0.0216(19) 0.000
F43 0.16(2) 0.089(10) 0.15(2) 0.030(10) 0.018(15) -0.035(13)
F44 0.19(2) 0.21(3) 0.098(14) -0.099(19) -0.021(14) -0.07(2)
F45 0.132(18) 0.17(2) 0.120(17) 0.072(17) 0.036(14) 0.091(16)
F46 0.19(2) 0.18(2) 0.103(13) 0.041(15) -0.043(13) -0.102(19)
F47 0.098(16) 0.34(4) 0.22(3) 0.02(3) -0.003(17) 0.12(2)
F48 0.24(3) 0.062(9) 0.18(2) 0.050(11) 0.045(17) -0.006(13)
C50 0.101(9) 0.142(12) 0.095(9) -0.025(8) 0.046(7) -0.024(9)
O49 0.082(9) 0.048(12) 0.122(10) -0.005(10) 0.030(8) 0.002(9)
C51 0.12(3) 0.118(19) 0.15(3) -0.079(18) 0.03(2) -0.027(18)
C52 0.14(2) 0.17(2) 0.089(19) 0.036(18) 0.031(17) 0.028(19)
O49B 0.081(11) 0.051(15) 0.128(14) -0.004(14) 0.026(11) 0.000(12)
C51B 0.08(2) 0.14(2) 0.073(19) 0.044(18) -0.006(16) -0.005(18)
C52B 0.14(4) 0.14(3) 0.14(3) -0.07(3) 0.05(3) -0.07(3)

loop_
_atom_type_symbol
_atom_type_description
_atom_type_scat_dispersion_real
_atom_type_scat_dispersion_imag
_atom_type_scat_source
C C 0.0033 0.0016 'International Tables Vol C Tables 4.2.6.8 and 6.1.1.4'
H H 0.0000 0.0000 'International Tables Vol C Tables 4.2.6.8 and 6.1.1.4'
N N 0.0061 0.0033 'International Tables Vol C Tables 4.2.6.8 and 6.1.1.4'
O O 0.0106 0.0060 'International Tables Vol C Tables 4.2.6.8 and 6.1.1.4'
F F 0.0171 0.0103 'International Tables Vol C Tables 4.2.6.8 and 6.1.1.4'
P P 0.1023 0.0942 'International Tables Vol C Tables 4.2.6.8 and 6.1.1.4'
Ru Ru -1.2594 0.8363 'International Tables Vol C Tables 4.2.6.8 and 6.1.1.4'

loop_
_geom_angle_atom_site_label_1
_geom_angle_atom_site_label_2
_geom_angle_atom_site_label_3
_geom_angle
_geom_angle_site_symmetry_1
_geom_angle_site_symmetry_3
N22 Ru1 N11 78.9(2) . .
N22 Ru1 N34 92.60(17) . .
N11 Ru1 N34 98.85(19) . .
N22 Ru1 N23 99.6(2) . .
N11 Ru1 N23 176.93(17) . .
N34 Ru1 N23 78.48(19) . .
N22 Ru1 N4 95.99(17) . .
N11 Ru1 N4 86.17(18) . .
N34 Ru1 N4 170.76(17) . .
N23 Ru1 N4 96.69(18) . .
N22 Ru1 O2 172.35(17) . 2_656
N11 Ru1 O2 95.17(18) . 2_656
N34 Ru1 O2 93.14(15) . 2_656
N23 Ru1 O2 86.52(17) . 2_656
N4 Ru1 O2 78.62(14) . 2_656
C3 O2 Ru1 112.8(3) . 2_656
O2 C3 N4 126.6(4) . .
O2 C3 C3 119.3(6) . 2_656
N4 C3 C3 114.1(5) . 2_656
C3 N4 C5 118.4(4) . .
C3 N4 Ru1 115.1(3) . .
C5 N4 Ru1 125.8(3) . .
C10 C5 C6 121.1(6) . .
C10 C5 N4 119.5(6) . .
C6 C5 N4 119.4(6) . .
C5 C6 C7 118.9(7) . .
C8 C7 C6 120.0(8) . .
C7 C8 C9 120.7(7) . .
C8 C9 C10 120.2(8) . .
C5 C10 C9 119.0(7) . .
C16 N11 C12 117.8(5) . .
C16 N11 Ru1 116.9(4) . .
C12 N11 Ru1 125.2(4) . .
N11 C12 C13 121.5(7) . .
C12 C13 C14 120.6(8) . .
C13 C14 C15 118.6(7) . .
C16 C15 C14 119.0(7) . .
N11 C16 C15 122.4(6) . .
N11 C16 C17 113.3(5) . .
C15 C16 C17 124.3(6) . .
N22 C17 C18 121.3(6) . .
N22 C17 C16 114.3(5) . .
C18 C17 C16 124.4(6) . .
C19 C18 C17 119.2(7) . .
C20 C19 C18 119.9(7) . .
C19 C20 C21 118.8(8) . .
N22 C21 C20 122.7(7) . .
C21 N22 C17 118.0(5) . .
C21 N22 Ru1 125.7(4) . .
C17 N22 Ru1 116.2(4) . .
C24 N23 C28 117.7(5) . .
C24 N23 Ru1 126.2(4) . .
C28 N23 Ru1 115.9(4) . .
N23 C24 C25 123.4(6) . .
C26 C25 C24 118.3(6) . .
C27 C26 C25 119.6(7) . .
C26 C27 C28 120.4(7) . .
N23 C28 C27 120.5(6) . .
N23 C28 C29 114.2(5) . .
C27 C28 C29 125.3(6) . .
N34 C29 C30 121.2(6) . .
N34 C29 C28 115.1(5) . .
C30 C29 C28 123.6(6) . .
C31 C30 C29 119.3(7) . .
C30 C31 C32 119.5(6) . .
C31 C32 C33 119.6(7) . .
N34 C33 C32 121.6(7) . .
C33 N34 C29 118.6(5) . .
C33 N34 Ru1 125.2(4) . .
C29 N34 Ru1 116.2(4) . .
F38 P35 F40 173.2(11) . .
F38 P35 F36 87.9(9) . .
F40 P35 F36 86.0(9) . .
F38 P35 F41 91.3(8) . .
F40 P35 F41 94.5(7) . .
F36 P35 F41 174.3(9) . .
F38 P35 F39 86.9(11) . .
F40 P35 F39 96.4(12) . .
F36 P35 F39 93.7(9) . .
F41 P35 F39 91.9(7) . .
F38 P35 F37 89.9(10) . .
F40 P35 F37 87.1(11) . .
F36 P35 F37 89.4(9) . .
F41 P35 F37 85.0(8) . .
F39 P35 F37 175.5(10) . .
F44 P42 F44 137(2) . 2_556
F44 P42 F47 67.5(13) . 2_556
F44 P42 F47 99.7(14) 2_556 2_556
F44 P42 F47 99.7(14) . .
F44 P42 F47 67.5(13) 2_556 .
F47 P42 F47 146(2) 2_556 .
F44 P42 F43 126.6(15) . 2_556
F44 P42 F43 93.0(12) 2_556 2_556
F47 P42 F43 89.4(12) 2_556 2_556
F47 P42 F43 121.1(16) . 2_556
F44 P42 F43 93.0(12) . .
F44 P42 F43 126.6(15) 2_556 .
F47 P42 F43 121.1(16) 2_556 .
F47 P42 F43 89.4(12) . .
F43 P42 F43 57.8(16) 2_556 .
F44 P42 F45 106.4(11) . 2_556
F44 P42 F45 92.4(14) 2_556 2_556
F47 P42 F45 167.2(18) 2_556 2_556
F47 P42 F45 43.7(12) . 2_556
F43 P42 F45 85.6(12) 2_556 2_556
F43 P42 F45 46.6(10) . 2_556
F44 P42 F45 92.4(14) . .
F44 P42 F45 106.4(11) 2_556 .
F47 P42 F45 43.7(12) 2_556 .
F47 P42 F45 167.2(18) . .
F43 P42 F45 46.6(10) 2_556 .
F43 P42 F45 85.6(12) . .
F45 P42 F45 128.2(19) 2_556 .
F44 P42 F48 91.9(14) . .
F44 P42 F48 52.0(11) 2_556 .
F47 P42 F48 54.0(13) 2_556 .
F47 P42 F48 97.6(15) . .
F43 P42 F48 113.1(11) 2_556 .
F43 P42 F48 170.7(11) . .
F45 P42 F48 138.7(15) 2_556 .
F45 P42 F48 86.3(11) . .
F44 P42 F48 52.0(11) . 2_556
F44 P42 F48 91.9(14) 2_556 2_556
F47 P42 F48 97.6(15) 2_556 2_556
F47 P42 F48 54.0(13) . 2_556
F43 P42 F48 170.7(11) 2_556 2_556
F43 P42 F48 113.1(11) . 2_556
F45 P42 F48 86.3(11) 2_556 2_556
F45 P42 F48 138.7(15) . 2_556
F48 P42 F48 76.1(15) . 2_556
F44 P42 F46 173.5(15) . .
F44 P42 F46 44.7(10) 2_556 .
F47 P42 F46 106.2(12) 2_556 .
F47 P42 F46 86.7(14) . .
F43 P42 F46 49.7(11) 2_556 .
F43 P42 F46 88.7(12) . .
F45 P42 F46 79.3(9) 2_556 .
F45 P42 F46 81.5(12) . .
F48 P42 F46 85.6(10) . .
F48 P42 F46 132.7(15) 2_556 .
F44 P42 F46 44.7(10) . 2_556
F44 P42 F46 173.5(15) 2_556 2_556
F47 P42 F46 86.7(14) 2_556 2_556
F47 P42 F46 106.2(12) . 2_556
F43 P42 F46 88.7(12) 2_556 2_556
F43 P42 F46 49.7(11) . 2_556
F45 P42 F46 81.5(12) 2_556 2_556
F45 P42 F46 79.3(9) . 2_556
F48 P42 F46 132.7(15) . 2_556
F48 P42 F46 85.6(10) 2_556 2_556
F46 P42 F46 135.0(17) . 2_556
F45 F43 F46 109.6(18) 2_556 2_556
F45 F43 F43 102(2) 2_556 2_556
F46 F43 F43 104.0(19) 2_556 2_556
F45 F43 P42 68.1(10) 2_556 .
F46 F43 P42 69.8(11) 2_556 .
F43 F43 P42 61.1(8) 2_556 .
F46 F44 F48 118(2) 2_556 2_556
F46 F44 P42 74.7(10) 2_556 .
F48 F44 P42 67.2(10) 2_556 .
F46 F44 F47 97(2) 2_556 2_556
F48 F44 F47 100.1(19) 2_556 2_556
P42 F44 F47 56.6(8) . 2_556
F47 F45 F43 128.7(19) 2_556 2_556
F47 F45 P42 65.5(12) 2_556 .
F43 F45 P42 65.3(10) 2_556 .
F44 F46 F43 118.7(16) 2_556 2_556
F44 F46 P42 60.6(10) 2_556 .
F43 F46 P42 60.5(9) 2_556 .
F45 F47 F48 115(2) 2_556 2_556
F45 F47 P42 70.8(12) 2_556 .
F48 F47 P42 65.5(11) 2_556 .
F45 F47 F44 102(2) 2_556 2_556
F48 F47 F44 92(2) 2_556 2_556
P42 F47 F44 55.8(9) . 2_556
F44 F48 F47 112.9(15) 2_556 2_556
F44 F48 P42 60.8(8) 2_556 .
F47 F48 P42 60.5(9) 2_556 .
O49B C50 O49 20.3(15) . .
O49B C50 C52 141.2(13) . .
O49 C50 C52 121.3(12) . .
O49B C50 C52B 121.0(18) . .
O49 C50 C52B 139(3) . .
C52 C50 C52B 98(2) . .
O49B C50 C51B 119.8(12) . .
O49 C50 C51B 100.7(16) . .
C52 C50 C51B 22.03(18) . .
C52B C50 C51B 119(2) . .
O49B C50 C51 100(2) . .
O49 C50 C51 119.2(15) . .
C52 C50 C51 119.1(18) . .
C52B C50 C51 22(3) . .
C51B C50 C51 140(2) . .

loop_
_geom_bond_atom_site_label_1
_geom_bond_atom_site_label_2
_geom_bond_distance
_geom_bond_site_symmetry_2
Ru1 N22 2.027(5) .
Ru1 N11 2.027(5) .
Ru1 N34 2.050(4) .
Ru1 N23 2.061(5) .
Ru1 N4 2.096(4) .
Ru1 O2 2.111(4) 2_656
O2 C3 1.278(6) .
O2 Ru1 2.111(4) 2_656
C3 N4 1.305(7) .
C3 C3 1.505(10) 2_656
N4 C5 1.442(7) .
C5 C10 1.360(9) .
C5 C6 1.381(9) .
C6 C7 1.395(9) .
C7 C8 1.354(12) .
C8 C9 1.365(13) .
C9 C10 1.395(10) .
N11 C16 1.361(7) .
N11 C12 1.365(8) .
C12 C13 1.368(10) .
C13 C14 1.375(11) .
C14 C15 1.391(11) .
C15 C16 1.375(9) .
C16 C17 1.476(9) .
C17 N22 1.365(7) .
C17 C18 1.385(9) .
C18 C19 1.372(10) .
C19 C20 1.364(11) .
C20 C21 1.380(9) .
C21 N22 1.342(8) .
N23 C24 1.349(7) .
N23 C28 1.360(7) .
C24 C25 1.375(9) .
C25 C26 1.366(11) .
C26 C27 1.360(11) .
C27 C28 1.388(9) .
C28 C29 1.469(9) .
C29 N34 1.351(8) .
C29 C30 1.403(8) .
C30 C31 1.359(10) .
C31 C32 1.370(11) .
C32 C33 1.381(8) .
C33 N34 1.349(8) .
P35 F38 1.466(13) .
P35 F40 1.489(13) .
P35 F36 1.500(12) .
P35 F41 1.503(9) .
P35 F39 1.511(12) .
P35 F37 1.517(12) .
P42 F44 1.449(12) .
P42 F44 1.449(12) 2_556
P42 F47 1.463(14) 2_556
P42 F47 1.463(14) .
P42 F43 1.487(13) 2_556
P42 F43 1.487(13) .
P42 F45 1.519(14) 2_556
P42 F45 1.519(14) .
P42 F48 1.531(12) .
P42 F48 1.531(12) 2_556
P42 F46 1.604(15) .
P42 F46 1.604(15) 2_556
F43 F45 1.19(2) 2_556
F43 F46 1.30(3) 2_556
F43 F43 1.44(4) 2_556
F44 F46 1.17(3) 2_556
F44 F48 1.31(3) 2_556
F44 F47 1.62(3) 2_556
F45 F47 1.11(3) 2_556
F45 F43 1.19(2) 2_556
F46 F44 1.17(3) 2_556
F46 F43 1.30(3) 2_556
F47 F45 1.11(3) 2_556
F47 F48 1.36(3) 2_556
F47 F44 1.62(3) 2_556
F48 F44 1.31(3) 2_556
F48 F47 1.36(3) 2_556
C50 O49B 1.246(15) .
C50 O49 1.247(16) .
C50 C52 1.492(13) .
C50 C52B 1.501(16) .
C50 C51B 1.501(12) .
C50 C51 1.513(16) .

loop_
_geom_torsion_atom_site_label_1
_geom_torsion_atom_site_label_2
_geom_torsion_atom_site_label_3
_geom_torsion_atom_site_label_4
_geom_torsion
_geom_torsion_site_symmetry_1
_geom_torsion_site_symmetry_4
Ru1 O2 C3 N4 -177.7(5) 2_656 .
Ru1 O2 C3 C3 2.8(4) 2_656 2_656
O2 C3 N4 C5 -5.7(9) . .
C3 C3 N4 C5 173.8(4) 2_656 .
O2 C3 N4 Ru1 -177.0(4) . .
C3 C3 N4 Ru1 2.5(4) 2_656 .
N22 Ru1 N4 C3 173.6(4) . .
N11 Ru1 N4 C3 95.1(4) . .
N34 Ru1 N4 C3 -28.1(13) . .
N23 Ru1 N4 C3 -86.0(4) . .
O2 Ru1 N4 C3 -0.9(4) 2_656 .
N22 Ru1 N4 C5 3.0(5) . .
N11 Ru1 N4 C5 -75.4(5) . .
N34 Ru1 N4 C5 161.3(10) . .
N23 Ru1 N4 C5 103.4(5) . .
O2 Ru1 N4 C5 -171.5(5) 2_656 .
C3 N4 C5 C10 112.7(6) . .
Ru1 N4 C5 C10 -77.0(7) . .
C3 N4 C5 C6 -69.1(7) . .
Ru1 N4 C5 C6 101.2(6) . .
C10 C5 C6 C7 -1.2(9) . .
N4 C5 C6 C7 -179.4(5) . .
C5 C6 C7 C8 -0.6(10) . .
C6 C7 C8 C9 1.2(13) . .
C7 C8 C9 C10 -0.1(13) . .
C6 C5 C10 C9 2.2(10) . .
N4 C5 C10 C9 -179.5(6) . .
C8 C9 C10 C5 -1.6(12) . .
N22 Ru1 N11 C16 -5.2(4) . .
N34 Ru1 N11 C16 -96.1(4) . .
N23 Ru1 N11 C16 -67(4) . .
N4 Ru1 N11 C16 91.7(4) . .
O2 Ru1 N11 C16 169.9(4) 2_656 .
N22 Ru1 N11 C12 179.0(5) . .
N34 Ru1 N11 C12 88.0(5) . .
N23 Ru1 N11 C12 117(3) . .
N4 Ru1 N11 C12 -84.2(5) . .
O2 Ru1 N11 C12 -6.0(5) 2_656 .
C16 N11 C12 C13 -1.3(9) . .
Ru1 N11 C12 C13 174.6(5) . .
N11 C12 C13 C14 0.3(11) . .
C12 C13 C14 C15 1.4(11) . .
C13 C14 C15 C16 -2.1(11) . .
C12 N11 C16 C15 0.6(8) . .
Ru1 N11 C16 C15 -175.6(5) . .
C12 N11 C16 C17 -179.9(5) . .
Ru1 N11 C16 C17 3.9(6) . .
C14 C15 C16 N11 1.1(10) . .
C14 C15 C16 C17 -178.3(6) . .
N11 C16 C17 N22 0.9(7) . .
C15 C16 C17 N22 -179.6(6) . .
N11 C16 C17 C18 -179.1(5) . .
C15 C16 C17 C18 0.3(9) . .
N22 C17 C18 C19 0.7(9) . .
C16 C17 C18 C19 -179.2(6) . .
C17 C18 C19 C20 0.7(11) . .
C18 C19 C20 C21 -1.4(11) . .
C19 C20 C21 N22 0.6(11) . .
C20 C21 N22 C17 0.8(9) . .
C20 C21 N22 Ru1 -175.1(5) . .
C18 C17 N22 C21 -1.5(8) . .
C16 C17 N22 C21 178.5(5) . .
C18 C17 N22 Ru1 174.8(4) . .
C16 C17 N22 Ru1 -5.2(6) . .
N11 Ru1 N22 C21 -178.4(5) . .
N34 Ru1 N22 C21 -79.9(5) . .
N23 Ru1 N22 C21 -1.2(5) . .
N4 Ru1 N22 C21 96.7(5) . .
O2 Ru1 N22 C21 141.4(11) 2_656 .
N11 Ru1 N22 C17 5.6(4) . .
N34 Ru1 N22 C17 104.1(4) . .
N23 Ru1 N22 C17 -177.1(4) . .
N4 Ru1 N22 C17 -79.3(4) . .
O2 Ru1 N22 C17 -34.5(14) 2_656 .
N22 Ru1 N23 C24 95.1(5) . .
N11 Ru1 N23 C24 156(3) . .
N34 Ru1 N23 C24 -174.2(5) . .
N4 Ru1 N23 C24 -2.2(5) . .
O2 Ru1 N23 C24 -80.3(5) 2_656 .
N22 Ru1 N23 C28 -89.3(4) . .
N11 Ru1 N23 C28 -28(4) . .
N34 Ru1 N23 C28 1.4(4) . .
N4 Ru1 N23 C28 173.4(4) . .
O2 Ru1 N23 C28 95.3(4) 2_656 .
C28 N23 C24 C25 0.7(10) . .
Ru1 N23 C24 C25 176.2(5) . .
N23 C24 C25 C26 1.9(12) . .
C24 C25 C26 C27 -3.0(13) . .
C25 C26 C27 C28 1.6(14) . .
C24 N23 C28 C27 -2.1(9) . .
Ru1 N23 C28 C27 -178.1(5) . .
C24 N23 C28 C29 175.8(5) . .
Ru1 N23 C28 C29 -0.1(7) . .
C26 C27 C28 N23 1.0(12) . .
C26 C27 C28 C29 -176.7(7) . .
N23 C28 C29 N34 -2.0(8) . .
C27 C28 C29 N34 175.9(7) . .
N23 C28 C29 C30 -177.9(6) . .
C27 C28 C29 C30 0.0(11) . .
N34 C29 C30 C31 -0.9(10) . .
C28 C29 C30 C31 174.8(6) . .
C29 C30 C31 C32 -1.1(11) . .
C30 C31 C32 C33 2.4(11) . .
C31 C32 C33 N34 -1.9(10) . .
C32 C33 N34 C29 0.0(9) . .
C32 C33 N34 Ru1 -177.6(5) . .
C30 C29 N34 C33 1.4(9) . .
C28 C29 N34 C33 -174.5(5) . .
C30 C29 N34 Ru1 179.2(5) . .
C28 C29 N34 Ru1 3.2(7) . .
N22 Ru1 N34 C33 -85.7(5) . .
N11 Ru1 N34 C33 -6.5(5) . .
N23 Ru1 N34 C33 175.1(5) . .
N4 Ru1 N34 C33 115.9(11) . .
O2 Ru1 N34 C33 89.3(5) 2_656 .
N22 Ru1 N34 C29 96.7(4) . .
N11 Ru1 N34 C29 175.9(4) . .
N23 Ru1 N34 C29 -2.5(4) . .
N4 Ru1 N34 C29 -61.7(13) . .
O2 Ru1 N34 C29 -88.3(4) 2_656 .
F44 P42 F43 F45 109.8(16) . 2_556
F44 P42 F43 F45 -51(2) 2_556 2_556
F47 P42 F43 F45 175.2(18) 2_556 2_556
F47 P42 F43 F45 10.1(18) . 2_556
F43 P42 F43 F45 -118(2) 2_556 2_556
F45 P42 F43 F45 -158.1(14) . 2_556
F48 P42 F43 F45 -129(8) . 2_556
F48 P42 F43 F45 60.1(18) 2_556 2_556
F46 P42 F43 F45 -76.5(17) . 2_556
F46 P42 F43 F45 122.2(19) 2_556 2_556
F44 P42 F43 F46 -12.4(16) . 2_556
F44 P42 F43 F46 -173.1(15) 2_556 2_556
F47 P42 F43 F46 53(2) 2_556 2_556
F47 P42 F43 F46 -112.0(16) . 2_556
F43 P42 F43 F46 120(2) 2_556 2_556
F45 P42 F43 F46 -122.2(19) 2_556 2_556
F45 P42 F43 F46 79.8(15) . 2_556
F48 P42 F43 F46 109(8) . 2_556
F48 P42 F43 F46 -62.0(16) 2_556 2_556
F46 P42 F43 F46 161.3(10) . 2_556
F44 P42 F43 F43 -132.2(19) . 2_556
F44 P42 F43 F43 67(2) 2_556 2_556
F47 P42 F43 F43 -67(2) 2_556 2_556
F47 P42 F43 F43 128(2) . 2_556
F45 P42 F43 F43 118(2) 2_556 2_556
F45 P42 F43 F43 -40.1(14) . 2_556
F48 P42 F43 F43 -11(10) . 2_556
F48 P42 F43 F43 178.1(17) 2_556 2_556
F46 P42 F43 F43 41.5(15) . 2_556
F46 P42 F43 F43 -120(2) 2_556 2_556
F44 P42 F44 F46 170.8(19) 2_556 2_556
F47 P42 F44 F46 -109(2) 2_556 2_556
F47 P42 F44 F46 103(2) . 2_556
F43 P42 F44 F46 -38(2) 2_556 2_556
F43 P42 F44 F46 13.4(18) . 2_556
F45 P42 F44 F46 59(2) 2_556 2_556
F45 P42 F44 F46 -72.2(19) . 2_556
F48 P42 F44 F46 -158.6(19) . 2_556
F48 P42 F44 F46 131(2) 2_556 2_556
F46 P42 F44 F46 -91(13) . 2_556
F44 P42 F44 F48 40.2(12) 2_556 2_556
F47 P42 F44 F48 120(2) 2_556 2_556
F47 P42 F44 F48 -27.2(19) . 2_556
F43 P42 F44 F48 -168.4(14) 2_556 2_556
F43 P42 F44 F48 -117.2(15) . 2_556
F45 P42 F44 F48 -71.7(17) 2_556 2_556
F45 P42 F44 F48 157.2(16) . 2_556
F48 P42 F44 F48 71(2) . 2_556
F46 P42 F44 F48 138(13) . 2_556
F46 P42 F44 F48 -131(2) 2_556 2_556
F44 P42 F44 F47 -80.1(15) 2_556 2_556
F47 P42 F44 F47 -147(2) . 2_556
F43 P42 F44 F47 71.3(18) 2_556 2_556
F43 P42 F44 F47 122.6(18) . 2_556
F45 P42 F44 F47 168(2) 2_556 2_556
F45 P42 F44 F47 36.9(15) . 2_556
F48 P42 F44 F47 -49.5(15) . 2_556
F48 P42 F44 F47 -120(2) 2_556 2_556
F46 P42 F44 F47 18(14) . 2_556
F46 P42 F44 F47 109(2) 2_556 2_556
F44 P42 F45 F47 -53(2) . 2_556
F44 P42 F45 F47 87(2) 2_556 2_556
F47 P42 F45 F47 147(6) . 2_556
F43 P42 F45 F47 165(3) 2_556 2_556
F43 P42 F45 F47 -146(2) . 2_556
F45 P42 F45 F47 -166(2) 2_556 2_556
F48 P42 F45 F47 38(2) . 2_556
F48 P42 F45 F47 -26(3) 2_556 2_556
F46 P42 F45 F47 124(2) . 2_556
F46 P42 F45 F47 -96(2) 2_556 2_556
F44 P42 F45 F43 141.4(18) . 2_556
F44 P42 F45 F43 -78.3(17) 2_556 2_556
F47 P42 F45 F43 -165(3) 2_556 2_556
F47 P42 F45 F43 -19(7) . 2_556
F43 P42 F45 F43 49(2) . 2_556
F45 P42 F45 F43 28.3(13) 2_556 2_556
F48 P42 F45 F43 -126.9(16) . 2_556
F48 P42 F45 F43 169.0(16) 2_556 2_556
F46 P42 F45 F43 -40.8(15) . 2_556
F46 P42 F45 F43 98.4(19) 2_556 2_556
F44 P42 F46 F44 -105(14) . 2_556
F47 P42 F46 F44 -87(2) 2_556 2_556
F47 P42 F46 F44 61(2) . 2_556
F43 P42 F46 F44 -162(2) 2_556 2_556
F43 P42 F46 F44 150(2) . 2_556
F45 P42 F46 F44 104(2) 2_556 2_556
F45 P42 F46 F44 -123.8(19) . 2_556
F48 P42 F46 F44 -36.9(18) . 2_556
F48 P42 F46 F44 30(2) 2_556 2_556
F46 P42 F46 F44 171(2) 2_556 2_556
F44 P42 F46 F43 58(14) . 2_556
F44 P42 F46 F43 162(2) 2_556 2_556
F47 P42 F46 F43 74.9(16) 2_556 2_556
F47 P42 F46 F43 -136.7(18) . 2_556
F43 P42 F46 F43 -47.2(18) . 2_556
F45 P42 F46 F43 -93.2(18) 2_556 2_556
F45 P42 F46 F43 38.5(13) . 2_556
F48 P42 F46 F43 125.4(14) . 2_556
F48 P42 F46 F43 -168.0(15) 2_556 2_556
F46 P42 F46 F43 -27.0(11) 2_556 2_556
F44 P42 F47 F45 -103.6(19) . 2_556
F44 P42 F47 F45 120(2) 2_556 2_556
F47 P42 F47 F45 -167(2) 2_556 2_556
F43 P42 F47 F45 40(2) 2_556 2_556
F43 P42 F47 F45 -10.7(19) . 2_556
F45 P42 F47 F45 56(8) . 2_556
F48 P42 F47 F45 163.2(19) . 2_556
F48 P42 F47 F45 -130(2) 2_556 2_556
F46 P42 F47 F45 78.0(19) . 2_556
F46 P42 F47 F45 -58(2) 2_556 2_556
F44 P42 F47 F48 26.5(17) . 2_556
F44 P42 F47 F48 -110(2) 2_556 2_556
F47 P42 F47 F48 -37.2(12) 2_556 2_556
F43 P42 F47 F48 170.5(14) 2_556 2_556
F43 P42 F47 F48 119.4(16) . 2_556
F45 P42 F47 F48 130(2) 2_556 2_556
F45 P42 F47 F48 -174(6) . 2_556
F48 P42 F47 F48 -67(2) . 2_556
F46 P42 F47 F48 -151.9(17) . 2_556
F46 P42 F47 F48 72.0(16) 2_556 2_556
F44 P42 F47 F44 137(2) . 2_556
F47 P42 F47 F44 73.0(13) 2_556 2_556
F43 P42 F47 F44 -79.4(17) 2_556 2_556
F43 P42 F47 F44 -130.4(17) . 2_556
F45 P42 F47 F44 -120(2) 2_556 2_556
F45 P42 F47 F44 -64(7) . 2_556
F48 P42 F47 F44 43.4(14) . 2_556
F48 P42 F47 F44 110(2) 2_556 2_556
F46 P42 F47 F44 -41.8(12) . 2_556
F46 P42 F47 F44 -177.9(19) 2_556 2_556
F44 P42 F48 F44 -153.7(16) . 2_556
F47 P42 F48 F44 146(2) 2_556 2_556
F47 P42 F48 F44 -53.6(19) . 2_556
F43 P42 F48 F44 74.9(17) 2_556 2_556
F43 P42 F48 F44 85(9) . 2_556
F45 P42 F48 F44 -36(2) 2_556 2_556
F45 P42 F48 F44 114.1(16) . 2_556
F48 P42 F48 F44 -104(2) 2_556 2_556
F46 P42 F48 F44 32.4(16) . 2_556
F46 P42 F48 F44 -174.1(16) 2_556 2_556
F44 P42 F48 F47 60.2(19) . 2_556
F44 P42 F48 F47 -146(2) 2_556 2_556
F47 P42 F48 F47 160.3(17) . 2_556
F43 P42 F48 F47 -71.2(17) 2_556 2_556
F43 P42 F48 F47 -61(9) . 2_556
F45 P42 F48 F47 177.9(19) 2_556 2_556
F45 P42 F48 F47 -32.0(16) . 2_556
F48 P42 F48 F47 110(2) 2_556 2_556
F46 P42 F48 F47 -113.7(17) . 2_556
F46 P42 F48 F47 40(2) 2_556 2_556
